data_2207216
loop_
_publ_author_name
'Wang, Hui'
'Liu, Hui-Min'
'Zhang, Wen-Qin'

_publ_section_title
;
 3-Hydroxy-4-methoxybenzaldehyde (pyridine-2-carbonyl)hydrazone
;
_journal_coeditor_code ER6030
_journal_issue 11
_journal_name_full 'Acta Crystallographica Section E'
_journal_page_first o3808
_journal_page_last o3809
_journal_paper_doi 10.1107/S160053680503357X
_journal_volume 61
_journal_year 2005
_chemical_formula_iupac 'C14 H13 N3 O3'
_chemical_formula_moiety 'C14 H13 N3 O3'
_chemical_formula_sum 'C14 H13 N3 O3'
_chemical_formula_weight 271.27
_chemical_melting_point .448E-305
_chemical_name_systematic
;
3-Hydroxy-4-methoxybenzaldehyde (pyridine-2-carbonyl)hydrazone
;
_space_group_IT_number 14
_symmetry_cell_setting monoclinic
_symmetry_space_group_name_Hall '-P 2yn'
_symmetry_space_group_name_H-M 'P 1 21/n 1'
_atom_sites_solution_hydrogens geom
_atom_sites_solution_primary direct
_atom_sites_solution_secondary difmap
_cell_angle_alpha 90.00
_cell_angle_beta 94.689(7)
_cell_angle_gamma 90.00
_cell_formula_units_Z 4
_cell_length_a 7.515(3)
_cell_length_b 13.590(5)
_cell_length_c 13.172(5)
_cell_measurement_reflns_used 3286
_cell_measurement_temperature 294(2)
_cell_measurement_theta_max 26.38
_cell_measurement_theta_min 2.16
_cell_volume 1340.7(9)
_computing_cell_refinement SMART
_computing_data_collection 'SMART (Bruker, 1997)'
_computing_data_reduction 'SAINT (Bruker, 1997)'
_computing_molecular_graphics 'SHELXTL (Sheldrick, 2000)'
_computing_publication_material SHELXTL
_computing_structure_refinement 'SHELXL97 (Sheldrick, 1997)'
_computing_structure_solution 'SHELXS97 (Sheldrick, 1997)'
_diffrn_ambient_temperature 294(2)
_diffrn_measured_fraction_theta_full 0.992
_diffrn_measured_fraction_theta_max 0.992
_diffrn_measurement_device_type 'Bruker SMART 1K CCD area-detector'
_diffrn_measurement_method '\f and \w'
_diffrn_radiation_monochromator graphite
_diffrn_radiation_source 'fine-focus sealed tube'
_diffrn_radiation_type MoK\a
_diffrn_radiation_wavelength 0.71073
_diffrn_reflns_av_R_equivalents 0.0278
_diffrn_reflns_av_sigmaI/netI 0.0298
_diffrn_reflns_limit_h_max 4
_diffrn_reflns_limit_h_min -9
_diffrn_reflns_limit_k_max 16
_diffrn_reflns_limit_k_min -16
_diffrn_reflns_limit_l_max 16
_diffrn_reflns_limit_l_min -15
_diffrn_reflns_number 7403
_diffrn_reflns_theta_full 26.45
_diffrn_reflns_theta_max 26.45
_diffrn_reflns_theta_min 2.16
_diffrn_standards_decay_% 0
_diffrn_standards_interval_count 0
_diffrn_standards_interval_time 0
_diffrn_standards_number 0
_exptl_absorpt_coefficient_mu 0.097
_exptl_absorpt_correction_T_max 0.983
_exptl_absorpt_correction_T_min 0.970
_exptl_absorpt_correction_type multi-scan
_exptl_absorpt_process_details '(SADABS; Sheldrick, 2002)'
_exptl_crystal_colour colourless
_exptl_crystal_density_diffrn 1.344
_exptl_crystal_density_method 'not measured'
_exptl_crystal_description block
_exptl_crystal_F_000 568
_exptl_crystal_size_max 0.24
_exptl_crystal_size_mid 0.22
_exptl_crystal_size_min 0.18
_refine_diff_density_max 0.164
_refine_diff_density_min -0.179
_refine_ls_extinction_coef 0.072(4)
_refine_ls_extinction_expression Fc^*^=kFc[1+0.001xFc^2^\l^3^/sin(2\q)]^-1/4^
_refine_ls_extinction_method SHELXL97
_refine_ls_goodness_of_fit_ref 1.039
_refine_ls_hydrogen_treatment constr
_refine_ls_matrix_type full
_refine_ls_number_parameters 191
_refine_ls_number_reflns 2744
_refine_ls_number_restraints 0
_refine_ls_restrained_S_all 1.039
_refine_ls_R_factor_all 0.0561
_refine_ls_R_factor_gt 0.0393
_refine_ls_shift/su_max 0.001
_refine_ls_shift/su_mean 0.000
_refine_ls_structure_factor_coef Fsqd
_refine_ls_weighting_details 'calc w = 1/[\s^2^(Fo^2^)+(0.0447P)^2^+0.4125P] where P = (Fo^2^+2Fc^2^)/3'
_refine_ls_weighting_scheme calc
_refine_ls_wR_factor_gt 0.0947
_refine_ls_wR_factor_ref 0.1069
_reflns_number_gt 2124
_reflns_number_total 2744
_reflns_threshold_expression I>2\s(I)
_cod_data_source_file er6030.cif
_cod_data_source_block I
_cod_original_cell_volume 1340.6(9)
_cod_original_sg_symbol_H-M 'P 21/n'
_cod_database_code 2207216
_cod_database_fobs_code 2207216

loop_
_symmetry_equiv_pos_as_xyz
'x, y, z'
'-x+1/2, y+1/2, -z+1/2'
'-x, -y, -z'
'x-1/2, -y-1/2, z-1/2'

loop_
_atom_site_label
_atom_site_fract_x
_atom_site_fract_y
_atom_site_fract_z
_atom_site_U_iso_or_equiv
_atom_site_adp_type
_atom_site_calc_flag
_atom_site_refinement_flags
_atom_site_occupancy
_atom_site_type_symbol
O1 0.31713(15) 1.06286(9) 0.68041(10) 0.0551(4) Uani d . 1 O
O2 0.47414(15) 0.78899(9) 0.23738(9) 0.0482(3) Uani d . 1 O
H2B 0.538(3) 0.8350(18) 0.2689(17) 0.082(7) Uiso d . 1 H
O3 0.24731(13) 0.66584(8) 0.14967(8) 0.0384(3) Uani d . 1 O
N1 -0.07973(19) 1.00590(11) 0.79677(11) 0.0475(4) Uani d . 1 N
N2 0.10376(17) 0.94748(10) 0.64619(10) 0.0367(3) Uani d . 1 N
H2A 0.003(3) 0.9225(13) 0.6669(14) 0.051(5) Uiso d . 1 H
N3 0.17186(15) 0.91462(9) 0.55741(9) 0.0352(3) Uani d . 1 N
C1 -0.1743(3) 1.03223(15) 0.87351(15) 0.0585(5) Uani d . 1 C
H1 -0.2858 1.0035 0.8778 0.070 Uiso calc R 1 H
C2 -0.1165(3) 1.09922(14) 0.94631(15) 0.0614(5) Uani d . 1 C
H2 -0.1871 1.1158 0.9985 0.074 Uiso calc R 1 H
C3 0.0459(3) 1.14087(15) 0.94059(16) 0.0683(6) Uani d . 1 C
H3 0.0893 1.1859 0.9897 0.082 Uiso calc R 1 H
C4 0.1468(3) 1.11626(14) 0.86152(15) 0.0575(5) Uani d . 1 C
H4 0.2582 1.1447 0.8560 0.069 Uiso calc R 1 H
C5 0.0789(2) 1.04868(11) 0.79100(12) 0.0369(4) Uani d . 1 C
C6 0.17962(19) 1.02117(11) 0.70115(12) 0.0359(4) Uani d . 1 C
C7 0.07981(19) 0.84611(11) 0.51278(11) 0.0367(4) Uani d . 1 C
H7 -0.0215 0.8241 0.5420 0.044 Uiso calc R 1 H
C8 0.12566(19) 0.80057(11) 0.41827(11) 0.0331(3) Uani d . 1 C
C9 0.0076(2) 0.73285(12) 0.37225(13) 0.0437(4) Uani d . 1 C
H9 -0.0975 0.7184 0.4018 0.052 Uiso calc R 1 H
C10 0.0438(2) 0.68619(12) 0.28264(13) 0.0429(4) Uani d . 1 C
H10 -0.0373 0.6412 0.2524 0.051 Uiso calc R 1 H
C11 0.19982(18) 0.70629(10) 0.23816(11) 0.0319(3) Uani d . 1 C
C12 0.32237(18) 0.77404(10) 0.28470(11) 0.0308(3) Uani d . 1 C
C13 0.28387(18) 0.82065(10) 0.37289(11) 0.0311(3) Uani d . 1 C
H13 0.3641 0.8662 0.4029 0.037 Uiso calc R 1 H
C14 0.1283(2) 0.59517(14) 0.10102(14) 0.0552(5) Uani d . 1 C
H14A 0.1154 0.5406 0.1461 0.083 Uiso calc R 1 H
H14B 0.1755 0.5724 0.0397 0.083 Uiso calc R 1 H
H14C 0.0138 0.6251 0.0846 0.083 Uiso calc R 1 H

loop_
_atom_site_aniso_label
_atom_site_aniso_U_11
_atom_site_aniso_U_22
_atom_site_aniso_U_33
_atom_site_aniso_U_12
_atom_site_aniso_U_13
_atom_site_aniso_U_23
O1 0.0449(7) 0.0583(8) 0.0648(8) -0.0184(6) 0.0215(6) -0.0214(6)
O2 0.0385(6) 0.0590(8) 0.0502(7) -0.0175(5) 0.0221(5) -0.0199(6)
O3 0.0337(5) 0.0446(6) 0.0380(6) -0.0049(4) 0.0101(4) -0.0142(5)
N1 0.0424(8) 0.0613(9) 0.0403(8) -0.0032(7) 0.0125(6) -0.0093(7)
N2 0.0343(7) 0.0435(7) 0.0339(7) -0.0066(6) 0.0131(5) -0.0083(6)
N3 0.0327(6) 0.0416(7) 0.0327(7) -0.0015(5) 0.0109(5) -0.0057(5)
C1 0.0506(10) 0.0775(13) 0.0500(11) -0.0004(9) 0.0208(8) -0.0077(10)
C2 0.0832(14) 0.0579(11) 0.0472(11) 0.0134(10) 0.0299(10) -0.0056(9)
C3 0.0985(16) 0.0555(12) 0.0539(12) -0.0130(11) 0.0243(11) -0.0227(10)
C4 0.0682(12) 0.0543(11) 0.0522(11) -0.0173(9) 0.0174(9) -0.0179(9)
C5 0.0420(8) 0.0357(8) 0.0337(8) 0.0022(6) 0.0063(6) -0.0019(6)
C6 0.0330(7) 0.0379(8) 0.0373(8) -0.0011(6) 0.0062(6) -0.0043(6)
C7 0.0333(8) 0.0420(8) 0.0364(8) -0.0045(6) 0.0129(6) -0.0030(7)
C8 0.0338(7) 0.0341(8) 0.0325(8) -0.0010(6) 0.0088(6) -0.0021(6)
C9 0.0347(8) 0.0529(10) 0.0462(10) -0.0125(7) 0.0190(7) -0.0093(8)
C10 0.0361(8) 0.0469(9) 0.0470(10) -0.0134(7) 0.0114(7) -0.0144(7)
C11 0.0321(7) 0.0323(7) 0.0321(8) 0.0011(6) 0.0069(6) -0.0046(6)
C12 0.0281(7) 0.0316(7) 0.0337(8) -0.0016(6) 0.0094(6) -0.0003(6)
C13 0.0313(7) 0.0304(7) 0.0320(8) -0.0041(6) 0.0054(6) -0.0021(6)
C14 0.0463(10) 0.0661(12) 0.0536(11) -0.0128(8) 0.0079(8) -0.0299(9)

loop_
_atom_type_symbol
_atom_type_description
_atom_type_scat_dispersion_real
_atom_type_scat_dispersion_imag
_atom_type_scat_source
C C 0.0033 0.0016 'International Tables Vol C Tables 4.2.6.8 and 6.1.1.4'
H H 0.0000 0.0000 'International Tables Vol C Tables 4.2.6.8 and 6.1.1.4'
N N 0.0061 0.0033 'International Tables Vol C Tables 4.2.6.8 and 6.1.1.4'
O O 0.0106 0.0060 'International Tables Vol C Tables 4.2.6.8 and 6.1.1.4'

loop_
_geom_angle_atom_site_label_1
_geom_angle_atom_site_label_2
_geom_angle_atom_site_label_3
_geom_angle
_geom_angle_publ_flag
C12 O2 H2B 109.6(15) ?
C11 O3 C14 117.19(12) ?
C1 N1 C5 117.46(15) ?
C6 N2 N3 121.83(13) yes
C6 N2 H2A 117.1(12) ?
N3 N2 H2A 121.0(12) ?
C7 N3 N2 113.58(12) yes
N1 C1 C2 123.55(18) ?
N1 C1 H1 118.2 ?
C2 C1 H1 118.2 ?
C3 C2 C1 118.43(18) ?
C3 C2 H2 120.8 ?
C1 C2 H2 120.8 ?
C2 C3 C4 119.67(18) ?
C2 C3 H3 120.2 ?
C4 C3 H3 120.2 ?
C5 C4 C3 118.40(18) ?
C5 C4 H4 120.8 ?
C3 C4 H4 120.8 ?
N1 C5 C4 122.48(15) ?
N1 C5 C6 116.51(13) ?
C4 C5 C6 120.99(15) ?
O1 C6 N2 123.68(14) ?
O1 C6 C5 123.18(14) ?
N2 C6 C5 113.14(13) ?
N3 C7 C8 123.17(13) yes
N3 C7 H7 118.4 ?
C8 C7 H7 118.4 ?
C9 C8 C13 118.62(14) ?
C9 C8 C7 117.98(13) ?
C13 C8 C7 123.39(13) ?
C8 C9 C10 120.92(14) ?
C8 C9 H9 119.5 ?
C10 C9 H9 119.5 ?
C11 C10 C9 120.24(14) ?
C11 C10 H10 119.9 ?
C9 C10 H10 119.9 ?
O3 C11 C10 125.05(13) ?
O3 C11 C12 115.40(12) ?
C10 C11 C12 119.54(13) ?
O2 C12 C13 124.14(13) ?
O2 C12 C11 116.23(13) ?
C13 C12 C11 119.63(12) ?
C12 C13 C8 121.04(13) ?
C12 C13 H13 119.5 ?
C8 C13 H13 119.5 ?
O3 C14 H14A 109.5 ?
O3 C14 H14B 109.5 ?
H14A C14 H14B 109.5 ?
O3 C14 H14C 109.5 ?
H14A C14 H14C 109.5 ?
H14B C14 H14C 109.5 ?

loop_
_geom_bond_atom_site_label_1
_geom_bond_atom_site_label_2
_geom_bond_distance
_geom_bond_publ_flag
O1 C6 1.2286(18) yes
O2 C12 1.3589(17) ?
O2 H2B 0.87(2) ?
O3 C11 1.3624(17) ?
O3 C14 1.4281(18) ?
N1 C1 1.331(2) ?
N1 C5 1.334(2) ?
N2 C6 1.336(2) ?
N2 N3 1.3881(17) yes
N2 H2A 0.892(19) ?
N3 C7 1.2745(19) yes
C1 C2 1.367(3) ?
C1 H1 0.9300 ?
C2 C3 1.353(3) ?
C2 H2 0.9300 ?
C3 C4 1.379(3) ?
C3 H3 0.9300 ?
C4 C5 1.375(2) ?
C4 H4 0.9300 ?
C5 C6 1.503(2) ?
C7 C8 1.457(2) yes
C7 H7 0.9300 ?
C8 C9 1.383(2) ?
C8 C13 1.400(2) ?
C9 C10 1.386(2) ?
C9 H9 0.9300 ?
C10 C11 1.380(2) ?
C10 H10 0.9300 ?
C11 C12 1.407(2) ?
C12 C13 1.375(2) ?
C13 H13 0.9300 ?
C14 H14A 0.9600 ?
C14 H14B 0.9600 ?
C14 H14C 0.9600 ?

loop_
_geom_hbond_atom_site_label_D
_geom_hbond_atom_site_label_H
_geom_hbond_atom_site_label_A
_geom_hbond_site_symmetry_A
_geom_hbond_distance_DH
_geom_hbond_distance_HA
_geom_hbond_distance_DA
_geom_hbond_angle_DHA
N2 H2A O3 4_576 0.89(2) 2.26(2) 3.093(2) 155(2)
O2 H2B O1 3_676 0.87(2) 1.85(2) 2.722(2) 173(2)
C7 H7 O3 4_576 0.93 2.33 3.203(2) 155
N2 H2A N1 1_555 0.89(2) 2.184(19) 2.629(2) 110.2(14)

loop_
_geom_torsion_atom_site_label_1
_geom_torsion_atom_site_label_2
_geom_torsion_atom_site_label_3
_geom_torsion_atom_site_label_4
_geom_torsion
_geom_torsion_publ_flag
C6 N2 N3 C7 -177.77(14) yes
C5 N1 C1 C2 -0.8(3) yes
N1 C1 C2 C3 -0.3(3) ?
C1 C2 C3 C4 1.0(3) ?
C2 C3 C4 C5 -0.7(3) ?
C1 N1 C5 C4 1.2(3) ?
C1 N1 C5 C6 -177.36(15) ?
C3 C4 C5 N1 -0.5(3) ?
C3 C4 C5 C6 178.01(17) ?
N3 N2 C6 O1 -2.8(2) yes
N3 N2 C6 C5 176.80(13) yes
N1 C5 C6 O1 171.67(15) yes
C4 C5 C6 O1 -6.9(3) ?
N1 C5 C6 N2 -7.9(2) ?
C4 C5 C6 N2 173.52(16) ?
N2 N3 C7 C8 179.82(13) yes
N3 C7 C8 C9 -174.56(15) ?
N3 C7 C8 C13 6.5(2) yes
C13 C8 C9 C10 -0.5(2) ?
C7 C8 C9 C10 -179.46(16) ?
C8 C9 C10 C11 0.5(3) ?
C14 O3 C11 C10 -1.8(2) ?
C14 O3 C11 C12 178.77(14) ?
C9 C10 C11 O3 -179.00(15) ?
C9 C10 C11 C12 0.4(2) ?
O3 C11 C12 O2 -1.54(19) ?
C10 C11 C12 O2 179.04(14) ?
O3 C11 C12 C13 178.30(13) ?
C10 C11 C12 C13 -1.1(2) ?
O2 C12 C13 C8 -179.10(14) ?
C11 C12 C13 C8 1.1(2) ?
C9 C8 C13 C12 -0.3(2) ?
C7 C8 C13 C12 178.62(14) ?

loop_
_cod_related_entry_id
_cod_related_entry_database
_cod_related_entry_code
1 ChemSpider 4491826
